data_4321580
loop_
_publ_author_name
'Zhaohui Li'
'Zhi-Heng Loh'
'K. F. Mok'
'T. S. Andy Hor'

_publ_section_title
;
 Structural, Dynamic, and Theoretical Studies of
 [AunPt2(PPh3)4(\m-S)2-n(\m3-S)nL][PF6] [n = 1, L = PPh3; n = 2, L =
 Ph2PCH2PPh2, (C5H4PPh2)2Fe]
;
_journal_name_full 'Inorganic Chemistry'
_journal_page_first 5299
_journal_page_last 5305
_journal_paper_doi 10.1021/ic991416k
_journal_volume 39
_journal_year 2000
_chemical_formula_sum 'C106.5 H89 Au2 Cl F12 Fe P8 Pt2 S2'
_chemical_formula_weight 2784.07
_chemical_name_systematic
; 
 ? 
;
_space_group_IT_number 14
_symmetry_cell_setting monoclinic
_symmetry_space_group_name_Hall '-P 2ybc'
_symmetry_space_group_name_H-M 'P 1 21/c 1'
_atom_sites_solution_hydrogens geom
_atom_sites_solution_primary direct
_atom_sites_solution_secondary difmap
_audit_creation_method SHELXL-97
_cell_angle_alpha 90.00
_cell_angle_beta 113.786(1)
_cell_angle_gamma 90.00
_cell_formula_units_Z 4
_cell_length_a 13.8668(2)
_cell_length_b 51.7754(4)
_cell_length_c 15.9660(2)
_cell_measurement_temperature 293(2)
_cell_volume 10489.3(2)
_computing_cell_refinement 'Siemens XSCANS'
_computing_data_collection 'Siemens XSCANS'
_computing_data_reduction 'Siemens SHELXTL'
_computing_molecular_graphics 'Siemens SHELXTL'
_computing_publication_material 'Siemens SHELXTL'
_computing_structure_refinement 'SHELXL-97 (Sheldrick, 1997)'
_computing_structure_solution 'SHELXS-97 (Sheldrick, 1990)'
_diffrn_ambient_temperature 293(2)
_diffrn_measured_fraction_theta_full 0.989
_diffrn_measured_fraction_theta_max 0.989
_diffrn_measurement_method '\w scans'
_diffrn_radiation_monochromator graphite
_diffrn_radiation_source 'fine-focus sealed tube'
_diffrn_radiation_type MoK\a
_diffrn_radiation_wavelength 0.71073
_diffrn_reflns_av_R_equivalents 0.0445
_diffrn_reflns_av_sigmaI/netI 0.0578
_diffrn_reflns_limit_h_max 17
_diffrn_reflns_limit_h_min -17
_diffrn_reflns_limit_k_max 57
_diffrn_reflns_limit_k_min -64
_diffrn_reflns_limit_l_max 12
_diffrn_reflns_limit_l_min -19
_diffrn_reflns_number 57058
_diffrn_reflns_theta_full 26.43
_diffrn_reflns_theta_max 26.43
_diffrn_reflns_theta_min 2.10
_exptl_absorpt_coefficient_mu 5.835
_exptl_absorpt_correction_T_max 0.862
_exptl_absorpt_correction_T_min 0.472
_exptl_absorpt_correction_type 'Sadabs (Sheldrick, 1996)'
_exptl_crystal_colour Yellow
_exptl_crystal_density_diffrn 1.763
_exptl_crystal_density_method 'not measured'
_exptl_crystal_description 'Crystal fragment in capillary'
_exptl_crystal_F_000 5380
_exptl_crystal_size_max 0.30
_exptl_crystal_size_mid 0.18
_exptl_crystal_size_min 0.10
_refine_diff_density_max 1.827
_refine_diff_density_min -1.338
_refine_diff_density_rms 0.158
_refine_ls_extinction_method none
_refine_ls_goodness_of_fit_ref 1.204
_refine_ls_hydrogen_treatment mixed
_refine_ls_matrix_type full
_refine_ls_number_parameters 1150
_refine_ls_number_reflns 21345
_refine_ls_number_restraints 0
_refine_ls_restrained_S_all 1.204
_refine_ls_R_factor_all 0.0859
_refine_ls_R_factor_gt 0.0649
_refine_ls_shift/su_max 0.040
_refine_ls_shift/su_mean 0.001
_refine_ls_structure_factor_coef Fsqd
_refine_ls_weighting_details 'calc w=1/[\s^2^(Fo^2^)+(0.0297P)^2^+85.8142P] where P=(Fo^2^+2Fc^2^)/3'
_refine_ls_weighting_scheme calc
_refine_ls_wR_factor_gt 0.1297
_refine_ls_wR_factor_ref 0.1372
_reflns_number_gt 16925
_reflns_number_total 21345
_reflns_threshold_expression >2sigma(I)
_cod_data_source_file ic991416k_4.cif
_cod_data_source_block complex4
_cod_original_formula_sum 'C106.50 H89 Au2 Cl F12 Fe P8 Pt2 S2'
_cod_database_code 4321580

loop_
_symmetry_equiv_pos_as_xyz
'x, y, z'
'-x, y+1/2, -z+1/2'
'-x, -y, -z'
'x, -y-1/2, z-1/2'

loop_
_atom_site_label
_atom_site_type_symbol
_atom_site_fract_x
_atom_site_fract_y
_atom_site_fract_z
_atom_site_U_iso_or_equiv
_atom_site_adp_type
_atom_site_occupancy
_atom_site_symmetry_multiplicity
_atom_site_calc_flag
_atom_site_refinement_flags
_atom_site_disorder_assembly
_atom_site_disorder_group
Pt1 Pt 0.09868(3) 0.140704(7) 0.22847(2) 0.03433(9) Uani 1 1 d . . .
Pt2 Pt 0.21432(3) 0.090832(7) 0.16811(2) 0.03465(9) Uani 1 1 d . . .
Au3 Au -0.03961(3) 0.124153(8) -0.01728(3) 0.04590(11) Uani 1 1 d . . .
Au4 Au 0.23337(4) 0.152192(8) 0.06926(3) 0.04818(11) Uani 1 1 d . . .
Fe5 Fe 0.01515(15) 0.17280(3) -0.22929(12) 0.0603(5) Uani 1 1 d . . .
S1 S 0.03925(19) 0.10601(5) 0.12544(17) 0.0384(5) Uani 1 1 d . . .
S2 S 0.25679(19) 0.13436(5) 0.20782(17) 0.0379(5) Uani 1 1 d . . .
P1 P 0.1946(2) 0.17125(5) 0.33377(17) 0.0381(6) Uani 1 1 d . . .
P2 P -0.0548(2) 0.14296(5) 0.24893(19) 0.0427(6) Uani 1 1 d . . .
P3 P 0.1411(2) 0.05074(5) 0.12046(19) 0.0426(6) Uani 1 1 d . . .
P4 P 0.3887(2) 0.07910(5) 0.23082(18) 0.0418(6) Uani 1 1 d . . .
P5 P -0.1471(2) 0.13800(6) -0.15891(19) 0.0493(7) Uani 1 1 d . . .
P6 P 0.2544(3) 0.17379(6) -0.0457(2) 0.0573(8) Uani 1 1 d . . .
P7 P -0.2913(4) 0.21565(9) -0.4937(3) 0.0789(11) Uani 1 1 d . . .
P8 P 0.7096(4) -0.03865(12) 0.3047(4) 0.1046(15) Uani 1 1 d . . .
C1 C 0.3047(8) 0.1571(2) 0.4297(7) 0.044(2) Uani 1 1 d . . .
C2 C 0.3706(10) 0.1735(2) 0.4984(8) 0.062(3) Uani 1 1 d . . .
H2A H 0.3610 0.1913 0.4927 0.075 Uiso 1 1 calc R . .
C3 C 0.4508(11) 0.1630(3) 0.5756(9) 0.077(4) Uani 1 1 d . . .
H3A H 0.4959 0.1739 0.6207 0.093 Uiso 1 1 calc R . .
C4 C 0.4635(10) 0.1371(3) 0.5853(9) 0.068(4) Uani 1 1 d . . .
H4A H 0.5174 0.1304 0.6372 0.082 Uiso 1 1 calc R . .
C5 C 0.3982(11) 0.1205(3) 0.5201(8) 0.065(3) Uani 1 1 d . . .
H5A H 0.4055 0.1028 0.5290 0.078 Uiso 1 1 calc R . .
C6 C 0.3209(9) 0.1306(2) 0.4403(7) 0.049(3) Uani 1 1 d . . .
H6A H 0.2798 0.1195 0.3939 0.059 Uiso 1 1 calc R . .
C7 C 0.2487(9) 0.1944(2) 0.2777(7) 0.048(3) Uani 1 1 d . . .
C8 C 0.3545(12) 0.2010(3) 0.3119(10) 0.086(5) Uani 1 1 d . . .
H8A H 0.4031 0.1931 0.3642 0.104 Uiso 1 1 calc R . .
C9 C 0.3863(17) 0.2199(4) 0.2656(14) 0.126(8) Uani 1 1 d . . .
H9A H 0.4570 0.2246 0.2876 0.151 Uiso 1 1 calc R . .
C10 C 0.3165(19) 0.2313(4) 0.1901(14) 0.113(7) Uani 1 1 d . . .
H10A H 0.3392 0.2443 0.1623 0.135 Uiso 1 1 calc R . .
C11 C 0.2141(17) 0.2243(3) 0.1536(12) 0.102(6) Uani 1 1 d . . .
H11A H 0.1667 0.2321 0.1005 0.122 Uiso 1 1 calc R . .
C12 C 0.1808(10) 0.2051(3) 0.1972(9) 0.067(4) Uani 1 1 d . . .
H12A H 0.1112 0.1996 0.1711 0.080 Uiso 1 1 calc R . .
C13 C 0.1381(8) 0.1915(2) 0.3962(7) 0.044(2) Uani 1 1 d . . .
C14 C 0.1150(10) 0.2173(2) 0.3776(8) 0.058(3) Uani 1 1 d . . .
H14A H 0.1266 0.2251 0.3300 0.069 Uiso 1 1 calc R . .
C15 C 0.0743(12) 0.2320(2) 0.4295(10) 0.076(4) Uani 1 1 d . . .
H15A H 0.0557 0.2492 0.4146 0.091 Uiso 1 1 calc R . .
C16 C 0.0622(12) 0.2210(3) 0.5015(11) 0.081(4) Uani 1 1 d . . .
H16A H 0.0353 0.2308 0.5359 0.097 Uiso 1 1 calc R . .
C17 C 0.0888(11) 0.1960(3) 0.5243(10) 0.075(4) Uani 1 1 d . . .
H17A H 0.0823 0.1889 0.5754 0.090 Uiso 1 1 calc R . .
C18 C 0.1255(10) 0.1808(2) 0.4719(8) 0.060(3) Uani 1 1 d . . .
H18A H 0.1418 0.1635 0.4869 0.071 Uiso 1 1 calc R . .
C19 C -0.0451(10) 0.1267(2) 0.3548(8) 0.053(3) Uani 1 1 d . . .
C20 C -0.1334(12) 0.1243(3) 0.3737(10) 0.071(4) Uani 1 1 d . . .
H20A H -0.1965 0.1319 0.3350 0.086 Uiso 1 1 calc R . .
C21 C -0.1281(16) 0.1108(4) 0.4503(13) 0.109(6) Uani 1 1 d . . .
H21A H -0.1876 0.1090 0.4631 0.130 Uiso 1 1 calc R . .
C22 C -0.0351(17) 0.1002(3) 0.5062(11) 0.093(5) Uani 1 1 d . . .
H22A H -0.0308 0.0914 0.5584 0.111 Uiso 1 1 calc R . .
C23 C 0.0554(14) 0.1022(3) 0.4874(10) 0.086(5) Uani 1 1 d . . .
H23A H 0.1187 0.0948 0.5265 0.103 Uiso 1 1 calc R . .
C24 C 0.0488(11) 0.1152(2) 0.4102(8) 0.063(3) Uani 1 1 d . . .
H24A H 0.1071 0.1163 0.3954 0.076 Uiso 1 1 calc R . .
C25 C -0.1736(9) 0.1279(3) 0.1622(8) 0.059(3) Uani 1 1 d . . .
C26 C -0.1804(12) 0.1014(3) 0.1616(11) 0.088(5) Uani 1 1 d . . .
H26A H -0.1248 0.0916 0.2015 0.105 Uiso 1 1 calc R . .
C27 C -0.2734(15) 0.0893(4) 0.0992(13) 0.102(6) Uani 1 1 d . . .
H27A H -0.2807 0.0715 0.1015 0.122 Uiso 1 1 calc R . .
C28 C -0.3515(13) 0.1033(4) 0.0365(11) 0.089(5) Uani 1 1 d . . .
H28A H -0.4110 0.0951 -0.0058 0.106 Uiso 1 1 calc R . .
C29 C -0.3427(11) 0.1293(4) 0.0357(10) 0.091(5) Uani 1 1 d . . .
H29A H -0.3968 0.1391 -0.0066 0.109 Uiso 1 1 calc R . .
C30 C -0.2530(10) 0.1416(3) 0.0979(9) 0.075(4) Uani 1 1 d . . .
H30A H -0.2471 0.1594 0.0955 0.090 Uiso 1 1 calc R . .
C31 C -0.0999(8) 0.1760(2) 0.2468(7) 0.051(3) Uani 1 1 d . . .
C32 C -0.0936(10) 0.1923(2) 0.1821(8) 0.060(3) Uani 1 1 d . . .
H32A H -0.0648 0.1861 0.1425 0.072 Uiso 1 1 calc R . .
C33 C -0.1287(11) 0.2177(3) 0.1729(10) 0.072(4) Uani 1 1 d . . .
H33A H -0.1218 0.2283 0.1288 0.086 Uiso 1 1 calc R . .
C34 C -0.1734(11) 0.2268(3) 0.2293(11) 0.080(5) Uani 1 1 d . . .
H34A H -0.2006 0.2434 0.2214 0.096 Uiso 1 1 calc R . .
C35 C -0.1784(11) 0.2114(3) 0.2979(12) 0.083(5) Uani 1 1 d . . .
H35A H -0.2065 0.2179 0.3375 0.099 Uiso 1 1 calc R . .
C36 C -0.1414(9) 0.1861(3) 0.3078(9) 0.061(3) Uani 1 1 d . . .
H36A H -0.1441 0.1757 0.3546 0.073 Uiso 1 1 calc R . .
C37 C 0.0607(9) 0.0391(2) 0.1783(8) 0.053(3) Uani 1 1 d . . .
C38 C 0.0538(10) 0.0529(2) 0.2507(9) 0.061(3) Uani 1 1 d . . .
H38A H 0.0891 0.0685 0.2684 0.074 Uiso 1 1 calc R . .
C39 C -0.0045(13) 0.0437(3) 0.2959(11) 0.085(5) Uani 1 1 d . . .
H39A H -0.0086 0.0529 0.3443 0.102 Uiso 1 1 calc R . .
C40 C -0.0572(14) 0.0204(3) 0.2687(13) 0.101(6) Uani 1 1 d . . .
H40A H -0.0969 0.0142 0.2993 0.121 Uiso 1 1 calc R . .
C41 C -0.0523(14) 0.0064(3) 0.1978(12) 0.090(5) Uani 1 1 d . . .
H41A H -0.0898 -0.0090 0.1795 0.108 Uiso 1 1 calc R . .
C42 C 0.0092(11) 0.0153(2) 0.1535(9) 0.065(3) Uani 1 1 d . . .
H42A H 0.0161 0.0055 0.1074 0.078 Uiso 1 1 calc R . .
C43 C 0.2221(9) 0.02264(19) 0.1254(8) 0.047(3) Uani 1 1 d . . .
C44 C 0.2760(10) 0.0108(2) 0.2085(9) 0.067(4) Uani 1 1 d . . .
H44A H 0.2671 0.0168 0.2598 0.080 Uiso 1 1 calc R . .
C45 C 0.3428(12) -0.0097(2) 0.2175(11) 0.079(4) Uani 1 1 d . . .
H45A H 0.3795 -0.0173 0.2745 0.094 Uiso 1 1 calc R . .
C46 C 0.3546(12) -0.0190(3) 0.1420(13) 0.086(5) Uani 1 1 d . . .
H46A H 0.4009 -0.0325 0.1484 0.104 Uiso 1 1 calc R . .
C47 C 0.2996(11) -0.0086(2) 0.0574(11) 0.074(4) Uani 1 1 d . . .
H47A H 0.3061 -0.0154 0.0061 0.089 Uiso 1 1 calc R . .
C48 C 0.2334(10) 0.0125(2) 0.0492(9) 0.058(3) Uani 1 1 d . . .
H48A H 0.1964 0.0198 -0.0080 0.070 Uiso 1 1 calc R . .
C49 C 0.0544(8) 0.0546(2) -0.0013(7) 0.047(3) Uani 1 1 d . . .
C50 C 0.0981(10) 0.0631(2) -0.0602(8) 0.060(3) Uani 1 1 d . . .
H50A H 0.1695 0.0672 -0.0366 0.073 Uiso 1 1 calc R . .
C51 C 0.0397(12) 0.0656(3) -0.1525(9) 0.071(4) Uani 1 1 d . . .
H51A H 0.0721 0.0704 -0.1911 0.085 Uiso 1 1 calc R . .
C52 C -0.0657(13) 0.0612(3) -0.1871(10) 0.082(5) Uani 1 1 d . . .
H52A H -0.1058 0.0626 -0.2497 0.099 Uiso 1 1 calc R . .
C53 C -0.1126(11) 0.0545(3) -0.1295(10) 0.074(4) Uani 1 1 d . . .
H53A H -0.1855 0.0527 -0.1533 0.089 Uiso 1 1 calc R . .
C54 C -0.0543(10) 0.0502(2) -0.0355(9) 0.065(3) Uani 1 1 d . . .
H54A H -0.0865 0.0447 0.0023 0.078 Uiso 1 1 calc R . .
C55 C 0.4221(11) 0.0611(2) 0.3372(8) 0.058(3) Uani 1 1 d . . .
C56 C 0.3461(11) 0.0582(2) 0.3717(8) 0.063(3) Uani 1 1 d . . .
H56A H 0.2795 0.0652 0.3400 0.075 Uiso 1 1 calc R . .
C57 C 0.3669(16) 0.0450(3) 0.4521(10) 0.094(5) Uani 1 1 d . . .
H57A H 0.3148 0.0433 0.4744 0.113 Uiso 1 1 calc R . .
C58 C 0.462(2) 0.0347(3) 0.4978(11) 0.107(7) Uani 1 1 d . . .
H58A H 0.4751 0.0253 0.5510 0.129 Uiso 1 1 calc R . .
C59 C 0.5392(17) 0.0378(4) 0.4677(11) 0.107(7) Uani 1 1 d . . .
H59A H 0.6052 0.0306 0.5008 0.128 Uiso 1 1 calc R . .
C60 C 0.5220(12) 0.0514(3) 0.3888(9) 0.081(4) Uani 1 1 d . . .
H60A H 0.5767 0.0541 0.3703 0.097 Uiso 1 1 calc R . .
C61 C 0.4275(8) 0.0609(2) 0.1512(8) 0.049(3) Uani 1 1 d . . .
C62 C 0.4973(10) 0.0402(2) 0.1760(9) 0.067(4) Uani 1 1 d . . .
H62A H 0.5257 0.0341 0.2358 0.080 Uiso 1 1 calc R . .
C63 C 0.5241(11) 0.0288(3) 0.1079(12) 0.080(4) Uani 1 1 d . . .
H63A H 0.5702 0.0148 0.1229 0.096 Uiso 1 1 calc R . .
C64 C 0.4829(12) 0.0381(3) 0.0199(11) 0.078(4) Uani 1 1 d . . .
H64A H 0.5011 0.0302 -0.0241 0.093 Uiso 1 1 calc R . .
C65 C 0.4167(11) 0.0583(3) -0.0037(9) 0.072(4) Uani 1 1 d . . .
H65A H 0.3896 0.0645 -0.0635 0.087 Uiso 1 1 calc R . .
C66 C 0.3895(9) 0.0698(2) 0.0618(8) 0.055(3) Uani 1 1 d . . .
H66A H 0.3444 0.0840 0.0454 0.066 Uiso 1 1 calc R . .
C67 C 0.4814(7) 0.1065(2) 0.2660(7) 0.048(3) Uani 1 1 d . . .
C68 C 0.5184(10) 0.1179(2) 0.2061(9) 0.062(3) Uani 1 1 d . . .
H68A H 0.5026 0.1109 0.1484 0.075 Uiso 1 1 calc R . .
C69 C 0.5801(10) 0.1401(3) 0.2350(11) 0.078(4) Uani 1 1 d . . .
H69A H 0.6053 0.1480 0.1954 0.093 Uiso 1 1 calc R . .
C70 C 0.6046(10) 0.1507(3) 0.3193(12) 0.081(5) Uani 1 1 d . . .
H70A H 0.6454 0.1656 0.3366 0.097 Uiso 1 1 calc R . .
C71 C 0.5681(11) 0.1391(3) 0.3786(11) 0.083(5) Uani 1 1 d . . .
H71A H 0.5833 0.1463 0.4360 0.100 Uiso 1 1 calc R . .
C72 C 0.5085(9) 0.1168(3) 0.3520(9) 0.065(3) Uani 1 1 d . . .
H72A H 0.4864 0.1086 0.3930 0.079 Uiso 1 1 calc R . .
C73 C -0.2183(10) 0.1673(2) -0.1567(7) 0.059(3) Uani 1 1 d . . .
C74 C -0.2933(12) 0.1777(2) -0.2376(9) 0.080(5) Uani 1 1 d . . .
H74A H -0.3088 0.1695 -0.2933 0.096 Uiso 1 1 calc R . .
C75 C -0.3445(13) 0.2005(3) -0.2344(11) 0.098(6) Uani 1 1 d . . .
H75A H -0.3966 0.2070 -0.2877 0.117 Uiso 1 1 calc R . .
C76 C -0.3195(16) 0.2133(3) -0.1544(13) 0.119(7) Uani 1 1 d . . .
H76A H -0.3539 0.2286 -0.1531 0.142 Uiso 1 1 calc R . .
C77 C -0.2444(16) 0.2038(4) -0.0763(11) 0.126(8) Uani 1 1 d . . .
H77A H -0.2273 0.2128 -0.0218 0.151 Uiso 1 1 calc R . .
C78 C -0.1925(14) 0.1809(3) -0.0765(10) 0.090(5) Uani 1 1 d . . .
H78A H -0.1403 0.1747 -0.0225 0.108 Uiso 1 1 calc R . .
C79 C -0.2502(9) 0.1149(2) -0.2189(7) 0.050(3) Uani 1 1 d . . .
C80 C -0.3144(10) 0.1066(2) -0.1752(10) 0.065(3) Uani 1 1 d . . .
H80A H -0.3034 0.1132 -0.1179 0.078 Uiso 1 1 calc R . .
C81 C -0.3943(11) 0.0887(3) -0.2165(11) 0.077(4) Uani 1 1 d . . .
H81A H -0.4382 0.0837 -0.1881 0.092 Uiso 1 1 calc R . .
C82 C -0.4076(11) 0.0784(3) -0.3005(11) 0.076(4) Uani 1 1 d . . .
H82A H -0.4592 0.0660 -0.3277 0.092 Uiso 1 1 calc R . .
C83 C -0.3458(12) 0.0863(2) -0.3435(10) 0.076(4) Uani 1 1 d . . .
H83A H -0.3577 0.0797 -0.4010 0.091 Uiso 1 1 calc R . .
C84 C -0.2656(10) 0.1039(2) -0.3030(8) 0.061(3) Uani 1 1 d . . .
H84A H -0.2217 0.1085 -0.3319 0.074 Uiso 1 1 calc R . .
C85 C -0.0837(9) 0.1432(2) -0.2350(7) 0.051(3) Uani 1 1 d . . .
C86 C 0.0192(9) 0.1331(2) -0.2177(9) 0.058(3) Uani 1 1 d . . .
H86A H 0.0642 0.1229 -0.1644 0.069 Uiso 1 1 calc R . .
C87 C 0.0427(15) 0.1404(3) -0.2924(12) 0.088(5) Uani 1 1 d . . .
H87A H 0.1088 0.1366 -0.2985 0.106 Uiso 1 1 calc R . .
C88 C -0.0419(15) 0.1548(3) -0.3558(10) 0.091(5) Uani 1 1 d . . .
H88A H -0.0450 0.1624 -0.4131 0.109 Uiso 1 1 calc R . .
C89 C -0.1214(12) 0.1564(3) -0.3217(8) 0.069(4) Uani 1 1 d . . .
H89A H -0.1896 0.1651 -0.3515 0.082 Uiso 1 1 calc R . .
C90 C -0.0256(12) 0.2072(2) -0.1915(10) 0.075(4) Uani 1 1 d . . .
H90A H -0.0971 0.2126 -0.2010 0.090 Uiso 1 1 calc R . .
C91 C 0.0234(13) 0.2115(3) -0.2522(11) 0.084(5) Uani 1 1 d . . .
H91A H -0.0088 0.2201 -0.3117 0.101 Uiso 1 1 calc R . .
C92 C 0.1256(12) 0.2005(3) -0.2144(9) 0.072(4) Uani 1 1 d . . .
H92A H 0.1773 0.2004 -0.2419 0.087 Uiso 1 1 calc R . .
C93 C 0.1399(10) 0.1899(2) -0.1263(8) 0.056(3) Uani 1 1 d . . .
C94 C 0.0468(10) 0.1941(2) -0.1138(9) 0.060(3) Uani 1 1 d . . .
H94A H 0.0338 0.1887 -0.0605 0.072 Uiso 1 1 calc R . .
C95 C 0.3546(11) 0.1979(3) 0.0036(10) 0.076(4) Uani 1 1 d . . .
C96 C 0.3478(14) 0.2232(3) -0.0323(11) 0.094(5) Uani 1 1 d . . .
H96A H 0.2880 0.2281 -0.0831 0.113 Uiso 1 1 calc R . .
C97 C 0.4288(18) 0.2408(4) 0.0073(15) 0.127(8) Uani 1 1 d . . .
H97A H 0.4236 0.2573 -0.0169 0.152 Uiso 1 1 calc R . .
C98 C 0.5160(19) 0.2337(6) 0.0815(19) 0.167(12) Uani 1 1 d . . .
H98A H 0.5706 0.2455 0.1076 0.200 Uiso 1 1 calc R . .
C99 C 0.5250(16) 0.2088(6) 0.1194(18) 0.162(11) Uani 1 1 d . . .
H99A H 0.5848 0.2041 0.1702 0.194 Uiso 1 1 calc R . .
C100 C 0.4440(13) 0.1919(4) 0.0799(13) 0.114(7) Uani 1 1 d . . .
H10B H 0.4493 0.1755 0.1055 0.137 Uiso 1 1 calc R . .
C101 C 0.3045(13) 0.1538(3) -0.1130(10) 0.081(4) Uani 1 1 d . . .
C102 C 0.2878(15) 0.1277(3) -0.1206(12) 0.098(5) Uani 1 1 d . . .
H10C H 0.2552 0.1199 -0.0865 0.118 Uiso 1 1 calc R . .
C103 C 0.318(2) 0.1123(5) -0.1786(16) 0.141(9) Uani 1 1 d . . .
H10D H 0.3062 0.0946 -0.1847 0.169 Uiso 1 1 calc R . .
C104 C 0.368(3) 0.1255(7) -0.226(2) 0.195(16) Uani 1 1 d . . .
H10E H 0.3901 0.1158 -0.2636 0.234 Uiso 1 1 calc R . .
C105 C 0.387(3) 0.1514(7) -0.221(2) 0.220(18) Uani 1 1 d . . .
H10F H 0.4178 0.1593 -0.2565 0.264 Uiso 1 1 calc R . .
C106 C 0.3584(19) 0.1653(4) -0.1616(15) 0.139(9) Uani 1 1 d . . .
H10G H 0.3750 0.1828 -0.1532 0.166 Uiso 1 1 calc R . .
F71 F -0.2391(9) 0.2157(2) -0.3860(8) 0.131(4) Uiso 1 1 d . . .
F72 F -0.3439(8) 0.2158(2) -0.6018(7) 0.118(3) Uiso 1 1 d . . .
F73 F -0.3251(10) 0.2447(3) -0.4905(9) 0.147(4) Uiso 1 1 d . . .
F74 F -0.1907(12) 0.2290(3) -0.4941(10) 0.173(5) Uiso 1 1 d . . .
F75 F -0.4013(13) 0.2088(3) -0.4960(11) 0.186(6) Uiso 1 1 d . . .
F76 F -0.2535(13) 0.1891(3) -0.4975(11) 0.192(6) Uiso 1 1 d . . .
F81 F 0.6141(11) -0.0497(3) 0.2206(10) 0.161(5) Uiso 1 1 d . . .
F82 F 0.6991(16) -0.0631(4) 0.3586(13) 0.230(8) Uiso 1 1 d . . .
F83 F 0.7820(16) -0.0555(4) 0.2755(14) 0.233(8) Uiso 1 1 d . . .
F84 F 0.6298(14) -0.0244(3) 0.3354(12) 0.199(6) Uiso 1 1 d . . .
F85 F 0.7176(18) -0.0157(5) 0.2514(16) 0.261(9) Uiso 1 1 d . . .
F86 F 0.7999(19) -0.0291(5) 0.3865(16) 0.267(10) Uiso 1 1 d . . .
C107 C 0.160(4) -0.0429(10) 0.437(3) 0.146(17) Uiso 0.50 1 d P . .
H10H H 0.2091 -0.0560 0.4343 0.175 Uiso 0.50 1 calc PR . .
H10I H 0.0892 -0.0492 0.4037 0.175 Uiso 0.50 1 calc PR . .
Cl1 Cl 0.176(2) -0.0183(6) 0.3943(18) 0.291(12) Uiso 0.50 1 d P . .
Cl2 Cl 0.183(3) -0.0368(8) 0.555(3) 0.403(19) Uiso 0.50 1 d P . .

loop_
_atom_site_aniso_label
_atom_site_aniso_U_11
_atom_site_aniso_U_22
_atom_site_aniso_U_33
_atom_site_aniso_U_23
_atom_site_aniso_U_13
_atom_site_aniso_U_12
Pt1 0.03500(18) 0.03333(18) 0.03131(19) -0.00105(15) 0.00989(15) 0.00285(15)
Pt2 0.03729(19) 0.03218(18) 0.03153(19) -0.00241(15) 0.01082(15) 0.00273(15)
Au3 0.0459(2) 0.0453(2) 0.0367(2) -0.00210(18) 0.00652(17) 0.00345(18)
Au4 0.0534(2) 0.0465(2) 0.0484(2) 0.00432(19) 0.0244(2) -0.00225(19)
Fe5 0.0762(12) 0.0502(10) 0.0487(10) -0.0025(8) 0.0193(9) -0.0118(8)
S1 0.0373(12) 0.0350(12) 0.0384(13) -0.0042(10) 0.0108(10) 0.0008(10)
S2 0.0379(12) 0.0344(12) 0.0387(13) -0.0036(10) 0.0127(10) 0.0010(10)
P1 0.0423(14) 0.0339(13) 0.0323(13) -0.0016(10) 0.0091(11) 0.0010(10)
P2 0.0402(14) 0.0471(15) 0.0391(14) -0.0017(12) 0.0141(12) 0.0036(11)
P3 0.0463(15) 0.0338(13) 0.0436(15) -0.0066(11) 0.0138(12) 0.0001(11)
P4 0.0399(14) 0.0426(14) 0.0387(14) -0.0038(12) 0.0117(12) 0.0059(11)
P5 0.0517(16) 0.0476(16) 0.0371(15) -0.0015(12) 0.0062(13) 0.0008(13)
P6 0.0633(19) 0.0594(19) 0.0547(19) 0.0086(15) 0.0293(16) -0.0050(15)
P7 0.086(3) 0.082(3) 0.055(2) -0.0064(19) 0.015(2) -0.004(2)
P8 0.102(4) 0.114(4) 0.091(3) -0.009(3) 0.033(3) -0.013(3)
C1 0.043(6) 0.047(6) 0.034(5) -0.002(5) 0.008(4) -0.001(4)
C2 0.065(8) 0.054(7) 0.053(7) -0.003(6) 0.008(6) -0.004(6)
C3 0.066(9) 0.089(11) 0.055(8) -0.016(7) 0.000(7) -0.001(8)
C4 0.053(7) 0.094(11) 0.049(7) 0.007(7) 0.013(6) 0.025(7)
C5 0.086(9) 0.056(7) 0.046(7) 0.007(6) 0.019(7) 0.008(7)
C6 0.055(7) 0.042(6) 0.044(6) 0.002(5) 0.013(5) 0.008(5)
C7 0.050(6) 0.046(6) 0.046(6) -0.002(5) 0.017(5) -0.004(5)
C8 0.074(10) 0.117(13) 0.061(9) 0.002(9) 0.021(8) -0.030(9)
C9 0.122(16) 0.161(19) 0.101(14) 0.010(14) 0.051(13) -0.076(15)
C10 0.16(2) 0.095(13) 0.096(14) 0.021(11) 0.060(14) -0.039(13)
C11 0.131(16) 0.087(12) 0.085(12) 0.040(10) 0.041(12) 0.011(11)
C12 0.061(8) 0.069(8) 0.060(8) 0.022(7) 0.013(6) 0.000(6)
C13 0.047(6) 0.040(5) 0.036(5) -0.009(4) 0.008(5) 0.001(4)
C14 0.068(8) 0.046(6) 0.048(7) -0.002(5) 0.012(6) 0.010(6)
C15 0.099(11) 0.043(7) 0.082(10) -0.021(7) 0.034(9) 0.007(7)
C16 0.086(10) 0.085(11) 0.087(11) -0.027(9) 0.050(9) 0.001(8)
C17 0.078(9) 0.095(11) 0.068(9) -0.017(8) 0.045(8) -0.021(8)
C18 0.073(8) 0.050(7) 0.060(8) -0.012(6) 0.032(7) -0.010(6)
C19 0.063(7) 0.048(6) 0.050(7) -0.002(5) 0.025(6) -0.003(5)
C20 0.084(10) 0.067(8) 0.082(10) 0.016(7) 0.053(8) 0.022(7)
C21 0.101(13) 0.145(18) 0.098(14) 0.032(13) 0.059(12) -0.004(13)
C22 0.141(17) 0.075(10) 0.071(11) -0.001(8) 0.053(12) -0.024(11)
C23 0.107(13) 0.061(9) 0.069(10) 0.022(7) 0.015(9) 0.002(8)
C24 0.078(9) 0.056(7) 0.051(7) 0.004(6) 0.021(7) 0.002(6)
C25 0.046(6) 0.083(9) 0.053(7) -0.016(7) 0.025(6) -0.006(6)
C26 0.060(9) 0.110(13) 0.094(12) -0.032(10) 0.033(8) -0.019(8)
C27 0.112(14) 0.103(13) 0.101(13) -0.026(11) 0.054(12) -0.069(12)
C28 0.076(11) 0.123(15) 0.064(10) -0.017(10) 0.025(8) -0.042(11)
C29 0.046(8) 0.155(17) 0.068(10) -0.013(11) 0.021(7) -0.009(9)
C30 0.046(7) 0.118(12) 0.054(8) -0.006(8) 0.012(6) -0.002(7)
C31 0.043(6) 0.063(7) 0.041(6) -0.017(5) 0.012(5) 0.002(5)
C32 0.068(8) 0.056(7) 0.050(7) 0.001(6) 0.018(6) 0.012(6)
C33 0.073(9) 0.057(8) 0.065(9) -0.002(7) 0.006(7) 0.014(7)
C34 0.071(9) 0.056(8) 0.085(11) -0.013(8) 0.002(8) 0.019(7)
C35 0.067(9) 0.077(10) 0.102(12) -0.034(9) 0.033(9) 0.012(8)
C36 0.051(7) 0.069(8) 0.062(8) -0.012(6) 0.022(6) -0.001(6)
C37 0.060(7) 0.045(6) 0.057(7) -0.003(5) 0.028(6) 0.001(5)
C38 0.080(9) 0.043(6) 0.071(8) 0.002(6) 0.040(7) 0.002(6)
C39 0.117(13) 0.078(10) 0.084(11) -0.002(8) 0.066(10) -0.020(9)
C40 0.118(14) 0.085(12) 0.131(16) 0.012(11) 0.082(13) -0.022(10)
C41 0.110(13) 0.069(10) 0.099(12) -0.015(9) 0.051(11) -0.038(9)
C42 0.081(9) 0.041(6) 0.080(9) -0.009(6) 0.040(8) -0.013(6)
C43 0.052(6) 0.033(5) 0.054(7) -0.005(5) 0.019(5) 0.000(4)
C44 0.077(9) 0.049(7) 0.064(8) -0.005(6) 0.019(7) 0.010(6)
C45 0.091(10) 0.045(7) 0.083(10) 0.009(7) 0.017(9) 0.012(7)
C46 0.089(11) 0.047(8) 0.125(14) 0.009(9) 0.045(11) 0.028(7)
C47 0.075(9) 0.050(7) 0.104(12) -0.015(8) 0.043(9) 0.004(7)
C48 0.070(8) 0.041(6) 0.058(8) -0.004(5) 0.021(6) -0.003(5)
C49 0.048(6) 0.038(5) 0.046(6) -0.010(5) 0.009(5) -0.003(5)
C50 0.064(8) 0.071(8) 0.040(6) -0.013(6) 0.014(6) -0.008(6)
C51 0.093(11) 0.065(8) 0.044(7) 0.001(6) 0.016(7) 0.012(7)
C52 0.091(11) 0.071(9) 0.051(8) -0.009(7) -0.007(8) 0.023(8)
C53 0.056(8) 0.069(9) 0.070(10) -0.015(7) -0.004(7) 0.007(6)
C54 0.059(7) 0.051(7) 0.071(9) -0.018(6) 0.012(7) -0.008(6)
C55 0.081(9) 0.044(6) 0.042(6) -0.004(5) 0.017(6) 0.009(6)
C56 0.084(9) 0.064(8) 0.038(6) 0.002(6) 0.022(6) 0.005(7)
C57 0.136(16) 0.081(11) 0.052(9) 0.000(8) 0.024(10) -0.014(11)
C58 0.18(2) 0.069(10) 0.046(9) 0.011(8) 0.019(12) 0.005(12)
C59 0.131(16) 0.101(13) 0.047(9) 0.015(9) -0.007(10) 0.047(12)
C60 0.073(9) 0.085(10) 0.058(9) -0.007(7) -0.001(7) 0.018(8)
C61 0.044(6) 0.048(6) 0.055(7) -0.008(5) 0.021(5) 0.008(5)
C62 0.070(8) 0.054(7) 0.071(9) -0.017(6) 0.023(7) 0.015(6)
C63 0.076(9) 0.059(8) 0.110(13) -0.022(8) 0.045(9) 0.014(7)
C64 0.087(10) 0.070(9) 0.094(12) -0.032(9) 0.055(9) -0.007(8)
C65 0.085(10) 0.081(10) 0.059(8) -0.028(7) 0.037(7) -0.013(8)
C66 0.054(7) 0.058(7) 0.053(7) -0.009(6) 0.020(6) 0.005(5)
C67 0.024(5) 0.071(7) 0.043(6) -0.023(5) 0.008(4) 0.003(5)
C68 0.056(7) 0.065(8) 0.067(8) -0.010(7) 0.027(7) 0.002(6)
C69 0.056(8) 0.091(11) 0.093(11) -0.009(9) 0.036(8) -0.007(7)
C70 0.049(7) 0.066(9) 0.121(13) -0.044(9) 0.026(8) -0.012(6)
C71 0.065(9) 0.099(11) 0.084(10) -0.057(9) 0.030(8) -0.029(8)
C72 0.044(6) 0.085(9) 0.070(8) -0.019(7) 0.026(6) 0.002(6)
C73 0.077(8) 0.043(6) 0.037(6) -0.005(5) 0.002(6) 0.009(6)
C74 0.108(11) 0.045(7) 0.057(8) -0.006(6) 0.001(8) 0.028(7)
C75 0.098(12) 0.071(10) 0.078(11) -0.021(8) -0.014(9) 0.024(8)
C76 0.137(16) 0.074(11) 0.102(14) -0.015(10) 0.004(12) 0.056(11)
C77 0.151(17) 0.114(14) 0.065(10) -0.036(10) -0.006(11) 0.059(13)
C78 0.139(15) 0.058(8) 0.054(8) -0.005(7) 0.018(9) 0.030(9)
C79 0.049(6) 0.044(6) 0.044(6) 0.001(5) 0.006(5) 0.008(5)
C80 0.074(9) 0.046(7) 0.072(9) 0.003(6) 0.027(7) 0.001(6)
C81 0.068(9) 0.075(9) 0.082(11) 0.005(8) 0.025(8) -0.014(7)
C82 0.060(8) 0.053(8) 0.091(11) 0.012(8) 0.004(8) -0.007(6)
C83 0.082(10) 0.048(7) 0.064(9) -0.011(6) -0.007(8) 0.002(7)
C84 0.061(7) 0.061(7) 0.044(7) -0.020(6) 0.002(6) 0.007(6)
C85 0.062(7) 0.045(6) 0.035(6) -0.007(5) 0.007(5) -0.012(5)
C86 0.053(7) 0.058(7) 0.069(8) -0.021(6) 0.031(6) -0.003(5)
C87 0.115(13) 0.066(9) 0.090(12) -0.026(9) 0.049(11) -0.022(9)
C88 0.125(14) 0.099(12) 0.056(9) -0.017(8) 0.044(10) -0.045(11)
C89 0.086(10) 0.066(8) 0.042(7) -0.002(6) 0.014(7) -0.025(7)
C90 0.079(9) 0.044(7) 0.080(10) 0.005(7) 0.008(8) 0.001(6)
C91 0.093(11) 0.061(9) 0.070(10) 0.011(7) 0.004(9) -0.017(8)
C92 0.097(11) 0.063(8) 0.050(8) 0.006(6) 0.023(7) -0.024(8)
C93 0.067(8) 0.051(7) 0.051(7) -0.004(5) 0.024(6) -0.013(6)
C94 0.062(8) 0.049(7) 0.058(8) -0.007(6) 0.013(6) -0.010(6)
C95 0.067(9) 0.098(11) 0.065(9) 0.010(8) 0.027(7) -0.020(8)
C96 0.101(12) 0.090(11) 0.073(10) 0.019(9) 0.016(9) -0.036(9)
C97 0.139(18) 0.104(14) 0.120(17) 0.022(12) 0.034(14) -0.059(13)
C98 0.111(18) 0.21(3) 0.15(2) 0.03(2) 0.018(16) -0.077(19)
C99 0.079(13) 0.19(3) 0.16(2) 0.03(2) -0.006(14) -0.054(15)
C100 0.068(10) 0.119(15) 0.120(15) 0.036(12) 0.003(10) -0.027(10)
C101 0.101(12) 0.082(11) 0.080(10) 0.014(8) 0.055(9) 0.029(9)
C102 0.120(14) 0.093(13) 0.093(12) 0.010(10) 0.056(11) 0.040(11)
C103 0.18(2) 0.124(18) 0.130(19) 0.024(15) 0.074(17) 0.075(17)
C104 0.31(4) 0.18(3) 0.18(3) 0.06(2) 0.19(3) 0.13(3)
C105 0.35(5) 0.20(3) 0.23(3) 0.08(3) 0.24(4) 0.10(4)
C106 0.21(2) 0.114(16) 0.17(2) 0.034(15) 0.16(2) 0.021(16)

loop_
_atom_type_symbol
_atom_type_description
_atom_type_scat_dispersion_real
_atom_type_scat_dispersion_imag
_atom_type_scat_source
C C 0.0033 0.0016 'International Tables Vol C Tables 4.2.6.8 and 6.1.1.4'
H H 0.0000 0.0000 'International Tables Vol C Tables 4.2.6.8 and 6.1.1.4'
F F 0.0171 0.0103 'International Tables Vol C Tables 4.2.6.8 and 6.1.1.4'
P P 0.1023 0.0942 'International Tables Vol C Tables 4.2.6.8 and 6.1.1.4'
S S 0.1246 0.1234 'International Tables Vol C Tables 4.2.6.8 and 6.1.1.4'
Fe Fe 0.3463 0.8444 'International Tables Vol C Tables 4.2.6.8 and 6.1.1.4'
Pt Pt -1.7033 8.3905 'International Tables Vol C Tables 4.2.6.8 and 6.1.1.4'
Au Au -2.0133 8.8022 'International Tables Vol C Tables 4.2.6.8 and 6.1.1.4'
Cl Cl 0.1484 0.1585 'International Tables Vol C Tables 4.2.6.8 and 6.1.1.4'

loop_
_geom_angle_atom_site_label_1
_geom_angle_atom_site_label_2
_geom_angle_atom_site_label_3
_geom_angle
_geom_angle_site_symmetry_1
_geom_angle_site_symmetry_3
_geom_angle_publ_flag
P2 Pt1 P1 99.09(10) . . ?
P2 Pt1 S1 93.18(9) . . ?
P1 Pt1 S1 166.77(9) . . ?
P2 Pt1 S2 174.97(9) . . ?
P1 Pt1 S2 84.38(9) . . ?
S1 Pt1 S2 83.08(8) . . ?
P4 Pt2 P3 98.76(10) . . ?
P4 Pt2 S2 91.77(9) . . ?
P3 Pt2 S2 169.43(9) . . ?
P4 Pt2 S1 171.13(9) . . ?
P3 Pt2 S1 86.56(9) . . ?
S2 Pt2 S1 82.88(8) . . ?
P5 Au3 S1 168.41(10) . . ?
P6 Au4 S2 164.64(11) . . ?
C85 Fe5 C90 114.2(6) . . ?
C85 Fe5 C94 110.1(5) . . ?
C90 Fe5 C94 40.7(5) . . ?
C85 Fe5 C92 174.5(5) . . ?
C90 Fe5 C92 68.6(6) . . ?
C94 Fe5 C92 68.7(5) . . ?
C85 Fe5 C93 134.3(5) . . ?
C90 Fe5 C93 68.2(5) . . ?
C94 Fe5 C93 40.1(5) . . ?
C92 Fe5 C93 41.4(5) . . ?
C85 Fe5 C91 144.5(6) . . ?
C90 Fe5 C91 40.3(6) . . ?
C94 Fe5 C91 68.0(6) . . ?
C92 Fe5 C91 40.6(6) . . ?
C93 Fe5 C91 68.2(5) . . ?
C85 Fe5 C89 41.3(4) . . ?
C90 Fe5 C89 106.7(6) . . ?
C94 Fe5 C89 132.2(6) . . ?
C92 Fe5 C89 143.5(5) . . ?
C93 Fe5 C89 172.2(6) . . ?
C91 Fe5 C89 112.1(6) . . ?
C85 Fe5 C86 41.1(5) . . ?
C90 Fe5 C86 148.0(6) . . ?
C94 Fe5 C86 118.0(5) . . ?
C92 Fe5 C86 134.2(6) . . ?
C93 Fe5 C86 112.1(5) . . ?
C91 Fe5 C86 171.7(7) . . ?
C89 Fe5 C86 68.8(5) . . ?
C85 Fe5 C88 68.4(5) . . ?
C90 Fe5 C88 129.8(7) . . ?
C94 Fe5 C88 169.8(7) . . ?
C92 Fe5 C88 113.7(6) . . ?
C93 Fe5 C88 147.7(6) . . ?
C91 Fe5 C88 107.0(7) . . ?
C89 Fe5 C88 40.1(6) . . ?
C86 Fe5 C88 68.0(6) . . ?
C85 Fe5 C87 67.8(6) . . ?
C90 Fe5 C87 169.3(7) . . ?
C94 Fe5 C87 149.7(6) . . ?
C92 Fe5 C87 110.4(7) . . ?
C93 Fe5 C87 118.7(6) . . ?
C91 Fe5 C87 132.1(7) . . ?
C89 Fe5 C87 67.3(7) . . ?
C86 Fe5 C87 39.9(5) . . ?
C88 Fe5 C87 40.0(6) . . ?
Au3 S1 Pt1 105.94(10) . . ?
Au3 S1 Pt2 116.30(11) . . ?
Pt1 S1 Pt2 91.31(8) . . ?
Au4 S2 Pt2 101.70(9) . . ?
Au4 S2 Pt1 107.42(10) . . ?
Pt2 S2 Pt1 91.44(9) . . ?
C1 P1 C7 107.8(5) . . ?
C1 P1 C13 99.8(5) . . ?
C7 P1 C13 104.0(5) . . ?
C1 P1 Pt1 112.2(3) . . ?
C7 P1 Pt1 108.9(4) . . ?
C13 P1 Pt1 123.0(3) . . ?
C31 P2 C25 100.8(6) . . ?
C31 P2 C19 110.2(5) . . ?
C25 P2 C19 102.0(6) . . ?
C31 P2 Pt1 112.3(4) . . ?
C25 P2 Pt1 118.2(4) . . ?
C19 P2 Pt1 112.3(4) . . ?
C37 P3 C43 101.9(5) . . ?
C37 P3 C49 107.5(5) . . ?
C43 P3 C49 105.2(5) . . ?
C37 P3 Pt2 114.3(4) . . ?
C43 P3 Pt2 121.6(4) . . ?
C49 P3 Pt2 105.3(3) . . ?
C55 P4 C61 110.3(5) . . ?
C55 P4 C67 103.0(5) . . ?
C61 P4 C67 104.1(5) . . ?
C55 P4 Pt2 111.6(5) . . ?
C61 P4 Pt2 112.8(4) . . ?
C67 P4 Pt2 114.3(3) . . ?
C85 P5 C79 103.9(5) . . ?
C85 P5 C73 107.9(6) . . ?
C79 P5 C73 103.9(5) . . ?
C85 P5 Au3 114.9(4) . . ?
C79 P5 Au3 112.3(4) . . ?
C73 P5 Au3 112.9(4) . . ?
C93 P6 C95 107.1(6) . . ?
C93 P6 C101 106.2(6) . . ?
C95 P6 C101 104.0(8) . . ?
C93 P6 Au4 116.4(4) . . ?
C95 P6 Au4 108.5(5) . . ?
C101 P6 Au4 113.7(5) . . ?
F76 P7 F75 98.5(9) . . ?
F76 P7 F74 94.5(9) . . ?
F75 P7 F74 166.9(9) . . ?
F76 P7 F71 91.8(8) . . ?
F75 P7 F71 92.4(8) . . ?
F74 P7 F71 89.2(7) . . ?
F76 P7 F72 88.5(8) . . ?
F75 P7 F72 87.7(7) . . ?
F74 P7 F72 90.7(7) . . ?
F71 P7 F72 179.7(7) . . ?
F76 P7 F73 176.2(9) . . ?
F75 P7 F73 85.3(8) . . ?
F74 P7 F73 81.7(7) . . ?
F71 P7 F73 88.7(7) . . ?
F72 P7 F73 91.0(6) . . ?
F86 P8 F85 90.3(13) . . ?
F86 P8 F83 92.0(12) . . ?
F85 P8 F83 94.2(12) . . ?
F86 P8 F84 91.0(11) . . ?
F85 P8 F84 91.6(11) . . ?
F83 P8 F84 173.4(11) . . ?
F86 P8 F81 177.7(12) . . ?
F85 P8 F81 92.0(10) . . ?
F83 P8 F81 87.8(9) . . ?
F84 P8 F81 88.9(9) . . ?
F86 P8 F82 91.1(12) . . ?
F85 P8 F82 178.6(13) . . ?
F83 P8 F82 85.6(11) . . ?
F84 P8 F82 88.5(10) . . ?
F81 P8 F82 86.6(9) . . ?
C6 C1 C2 118.8(10) . . ?
C6 C1 P1 122.6(8) . . ?
C2 C1 P1 118.4(8) . . ?
C3 C2 C1 119.7(12) . . ?
C4 C3 C2 120.4(12) . . ?
C3 C4 C5 121.2(12) . . ?
C4 C5 C6 119.4(12) . . ?
C1 C6 C5 120.5(11) . . ?
C12 C7 C8 119.1(12) . . ?
C12 C7 P1 117.6(9) . . ?
C8 C7 P1 123.2(10) . . ?
C7 C8 C9 118.3(16) . . ?
C10 C9 C8 121.0(18) . . ?
C9 C10 C11 121.4(17) . . ?
C10 C11 C12 118.7(16) . . ?
C7 C12 C11 121.2(14) . . ?
C14 C13 C18 118.0(11) . . ?
C14 C13 P1 123.6(9) . . ?
C18 C13 P1 118.2(8) . . ?
C13 C14 C15 120.9(13) . . ?
C16 C15 C14 119.5(13) . . ?
C15 C16 C17 121.1(14) . . ?
C16 C17 C18 120.3(14) . . ?
C17 C18 C13 120.0(12) . . ?
C24 C19 C20 120.9(12) . . ?
C24 C19 P2 119.1(10) . . ?
C20 C19 P2 119.8(10) . . ?
C19 C20 C21 120.1(14) . . ?
C22 C21 C20 118.9(16) . . ?
C21 C22 C23 121.7(15) . . ?
C24 C23 C22 118.9(15) . . ?
C23 C24 C19 119.4(14) . . ?
C30 C25 C26 118.7(13) . . ?
C30 C25 P2 123.6(11) . . ?
C26 C25 P2 117.7(11) . . ?
C25 C26 C27 119.2(17) . . ?
C28 C27 C26 120.8(17) . . ?
C27 C28 C29 119.6(15) . . ?
C28 C29 C30 120.3(17) . . ?
C25 C30 C29 121.3(16) . . ?
C32 C31 C36 117.7(11) . . ?
C32 C31 P2 117.9(9) . . ?
C36 C31 P2 124.3(10) . . ?
C31 C32 C33 122.5(13) . . ?
C34 C33 C32 119.3(15) . . ?
C33 C34 C35 120.4(13) . . ?
C34 C35 C36 120.0(14) . . ?
C35 C36 C31 120.0(14) . . ?
C38 C37 C42 119.1(12) . . ?
C38 C37 P3 120.9(9) . . ?
C42 C37 P3 119.9(9) . . ?
C39 C38 C37 120.8(12) . . ?
C38 C39 C40 119.1(15) . . ?
C41 C40 C39 121.7(15) . . ?
C40 C41 C42 119.2(14) . . ?
C41 C42 C37 119.9(13) . . ?
C44 C43 C48 117.7(11) . . ?
C44 C43 P3 118.9(9) . . ?
C48 C43 P3 123.4(9) . . ?
C43 C44 C45 121.6(13) . . ?
C46 C45 C44 119.4(14) . . ?
C47 C46 C45 121.3(13) . . ?
C46 C47 C48 118.8(14) . . ?
C43 C48 C47 121.0(12) . . ?
C50 C49 C54 119.1(11) . . ?
C50 C49 P3 118.4(9) . . ?
C54 C49 P3 122.5(10) . . ?
C51 C50 C49 122.1(12) . . ?
C52 C51 C50 119.5(15) . . ?
C51 C52 C53 119.7(13) . . ?
C52 C53 C54 122.2(13) . . ?
C49 C54 C53 117.2(14) . . ?
C56 C55 C60 117.6(12) . . ?
C56 C55 P4 118.6(9) . . ?
C60 C55 P4 123.7(12) . . ?
C57 C56 C55 121.3(14) . . ?
C58 C57 C56 119.8(19) . . ?
C57 C58 C59 120.6(17) . . ?
C58 C59 C60 121.1(17) . . ?
C59 C60 C55 119.4(17) . . ?
C62 C61 C66 118.9(11) . . ?
C62 C61 P4 124.5(10) . . ?
C66 C61 P4 116.5(8) . . ?
C61 C62 C63 118.3(13) . . ?
C64 C63 C62 120.6(13) . . ?
C65 C64 C63 121.1(13) . . ?
C64 C65 C66 119.2(14) . . ?
C65 C66 C61 121.8(12) . . ?
C72 C67 C68 119.7(11) . . ?
C72 C67 P4 118.5(10) . . ?
C68 C67 P4 121.6(8) . . ?
C67 C68 C69 118.1(13) . . ?
C70 C69 C68 122.3(15) . . ?
C69 C70 C71 119.2(13) . . ?
C70 C71 C72 119.5(13) . . ?
C67 C72 C71 121.2(14) . . ?
C78 C73 C74 118.5(11) . . ?
C78 C73 P5 120.4(9) . . ?
C74 C73 P5 120.9(9) . . ?
C75 C74 C73 119.7(13) . . ?
C76 C75 C74 120.7(14) . . ?
C77 C76 C75 120.0(15) . . ?
C76 C77 C78 121.1(15) . . ?
C73 C78 C77 119.9(13) . . ?
C84 C79 C80 118.4(11) . . ?
C84 C79 P5 124.0(10) . . ?
C80 C79 P5 117.5(9) . . ?
C81 C80 C79 120.8(13) . . ?
C82 C81 C80 119.0(14) . . ?
C83 C82 C81 120.6(13) . . ?
C82 C83 C84 121.0(14) . . ?
C83 C84 C79 120.1(14) . . ?
C86 C85 C89 107.7(12) . . ?
C86 C85 P5 122.5(9) . . ?
C89 C85 P5 129.7(10) . . ?
C86 C85 Fe5 70.6(7) . . ?
C89 C85 Fe5 70.2(7) . . ?
P5 C85 Fe5 126.3(6) . . ?
C87 C86 C85 106.8(13) . . ?
C87 C86 Fe5 70.3(8) . . ?
C85 C86 Fe5 68.3(7) . . ?
C86 C87 C88 109.9(16) . . ?
C86 C87 Fe5 69.9(8) . . ?
C88 C87 Fe5 70.0(9) . . ?
C89 C88 C87 107.8(14) . . ?
C89 C88 Fe5 69.5(8) . . ?
C87 C88 Fe5 70.0(8) . . ?
C88 C89 C85 107.8(14) . . ?
C88 C89 Fe5 70.4(8) . . ?
C85 C89 Fe5 68.5(6) . . ?
C91 C90 C94 108.0(14) . . ?
C91 C90 Fe5 70.4(9) . . ?
C94 C90 Fe5 69.8(7) . . ?
C90 C91 C92 108.8(13) . . ?
C90 C91 Fe5 69.3(8) . . ?
C92 C91 Fe5 69.4(8) . . ?
C91 C92 C93 106.7(14) . . ?
C91 C92 Fe5 70.0(8) . . ?
C93 C92 Fe5 69.5(7) . . ?
C94 C93 C92 108.0(12) . . ?
C94 C93 P6 124.6(9) . . ?
C92 C93 P6 127.4(11) . . ?
C94 C93 Fe5 69.6(7) . . ?
C92 C93 Fe5 69.0(7) . . ?
P6 C93 Fe5 126.2(6) . . ?
C93 C94 C90 108.5(13) . . ?
C93 C94 Fe5 70.3(7) . . ?
C90 C94 Fe5 69.5(8) . . ?
C100 C95 C96 117.3(14) . . ?
C100 C95 P6 119.3(12) . . ?
C96 C95 P6 123.5(11) . . ?
C97 C96 C95 120.8(16) . . ?
C98 C97 C96 119.6(19) . . ?
C97 C98 C99 121(2) . . ?
C100 C99 C98 118(2) . . ?
C99 C100 C95 122.7(19) . . ?
C102 C101 C106 118.5(16) . . ?
C102 C101 P6 121.5(13) . . ?
C106 C101 P6 119.9(14) . . ?
C101 C102 C103 122(2) . . ?
C104 C103 C102 115(2) . . ?
C105 C104 C103 126(3) . . ?
C104 C105 C106 117(3) . . ?
C105 C106 C101 122(2) . . ?
Cl1 C107 Cl2 109(3) . . ?

loop_
_geom_bond_atom_site_label_1
_geom_bond_atom_site_label_2
_geom_bond_distance
_geom_bond_site_symmetry_2
_geom_bond_publ_flag
Pt1 P2 2.283(3) . ?
Pt1 P1 2.301(2) . ?
Pt1 S1 2.349(2) . ?
Pt1 S2 2.368(3) . ?
Pt2 P4 2.294(3) . ?
Pt2 P3 2.301(3) . ?
Pt2 S2 2.351(2) . ?
Pt2 S1 2.375(2) . ?
Au3 P5 2.265(3) . ?
Au3 S1 2.294(2) . ?
Au4 P6 2.267(3) . ?
Au4 S2 2.296(3) . ?
Fe5 C85 2.032(11) . ?
Fe5 C90 2.034(14) . ?
Fe5 C94 2.038(12) . ?
Fe5 C92 2.040(13) . ?
Fe5 C93 2.047(12) . ?
Fe5 C91 2.048(14) . ?
Fe5 C89 2.055(13) . ?
Fe5 C86 2.064(13) . ?
Fe5 C88 2.068(14) . ?
Fe5 C87 2.069(15) . ?
P1 C1 1.824(10) . ?
P1 C7 1.827(11) . ?
P1 C13 1.828(11) . ?
P2 C31 1.819(12) . ?
P2 C25 1.844(12) . ?
P2 C19 1.844(12) . ?
P3 C37 1.813(12) . ?
P3 C43 1.820(11) . ?
P3 C49 1.839(11) . ?
P4 C55 1.826(12) . ?
P4 C61 1.830(11) . ?
P4 C67 1.843(11) . ?
P5 C85 1.783(12) . ?
P5 C79 1.814(11) . ?
P5 C73 1.817(12) . ?
P6 C93 1.797(13) . ?
P6 C95 1.798(14) . ?
P6 C101 1.820(15) . ?
P7 F76 1.483(17) . ?
P7 F75 1.551(17) . ?
P7 F74 1.559(16) . ?
P7 F71 1.574(12) . ?
P7 F72 1.581(11) . ?
P7 F73 1.581(14) . ?
P8 F86 1.48(2) . ?
P8 F85 1.49(2) . ?
P8 F83 1.54(2) . ?
P8 F84 1.565(18) . ?
P8 F81 1.566(15) . ?
P8 F82 1.57(2) . ?
C1 C6 1.389(14) . ?
C1 C2 1.398(15) . ?
C2 C3 1.393(17) . ?
C3 C4 1.356(19) . ?
C4 C5 1.370(18) . ?
C5 C6 1.393(15) . ?
C7 C12 1.369(15) . ?
C7 C8 1.386(17) . ?
C8 C9 1.40(2) . ?
C9 C10 1.34(3) . ?
C10 C11 1.35(2) . ?
C11 C12 1.39(2) . ?
C13 C14 1.379(15) . ?
C13 C18 1.403(16) . ?
C14 C15 1.399(18) . ?
C15 C16 1.35(2) . ?
C16 C17 1.36(2) . ?
C17 C18 1.386(18) . ?
C19 C24 1.378(17) . ?
C19 C20 1.379(17) . ?
C20 C21 1.39(2) . ?
C21 C22 1.35(2) . ?
C22 C23 1.41(2) . ?
C23 C24 1.376(18) . ?
C25 C30 1.361(18) . ?
C25 C26 1.37(2) . ?
C26 C27 1.42(2) . ?
C27 C28 1.35(2) . ?
C28 C29 1.35(2) . ?
C29 C30 1.393(19) . ?
C31 C32 1.361(17) . ?
C31 C36 1.416(16) . ?
C32 C33 1.389(17) . ?
C33 C34 1.37(2) . ?
C34 C35 1.38(2) . ?
C35 C36 1.392(18) . ?
C37 C38 1.395(16) . ?
C37 C42 1.397(15) . ?
C38 C39 1.368(18) . ?
C39 C40 1.38(2) . ?
C40 C41 1.37(2) . ?
C41 C42 1.39(2) . ?
C43 C44 1.377(16) . ?
C43 C48 1.390(16) . ?
C44 C45 1.379(18) . ?
C45 C46 1.37(2) . ?
C46 C47 1.37(2) . ?
C47 C48 1.398(17) . ?
C49 C50 1.380(17) . ?
C49 C54 1.398(16) . ?
C50 C51 1.372(16) . ?
C51 C52 1.36(2) . ?
C52 C53 1.37(2) . ?
C53 C54 1.405(18) . ?
C55 C56 1.379(18) . ?
C55 C60 1.389(17) . ?
C56 C57 1.378(18) . ?
C57 C58 1.33(3) . ?
C58 C59 1.35(3) . ?
C59 C60 1.38(2) . ?
C61 C62 1.387(15) . ?
C61 C66 1.388(16) . ?
C62 C63 1.414(18) . ?
C63 C64 1.37(2) . ?
C64 C65 1.34(2) . ?
C65 C66 1.383(16) . ?
C67 C72 1.377(15) . ?
C67 C68 1.385(17) . ?
C68 C69 1.398(18) . ?
C69 C70 1.36(2) . ?
C70 C71 1.38(2) . ?
C71 C72 1.385(18) . ?
C73 C78 1.377(17) . ?
C73 C74 1.400(16) . ?
C74 C75 1.386(18) . ?
C75 C76 1.35(2) . ?
C76 C77 1.35(2) . ?
C77 C78 1.39(2) . ?
C79 C84 1.393(15) . ?
C79 C80 1.401(17) . ?
C80 C81 1.391(18) . ?
C81 C82 1.38(2) . ?
C82 C83 1.36(2) . ?
C83 C84 1.381(17) . ?
C85 C86 1.440(16) . ?
C85 C89 1.441(16) . ?
C86 C87 1.41(2) . ?
C87 C88 1.41(2) . ?
C88 C89 1.41(2) . ?
C90 C91 1.41(2) . ?
C90 C94 1.417(17) . ?
C91 C92 1.42(2) . ?
C92 C93 1.446(17) . ?
C93 C94 1.400(18) . ?
C95 C100 1.38(2) . ?
C95 C96 1.42(2) . ?
C96 C97 1.38(2) . ?
C97 C98 1.36(3) . ?
C98 C99 1.41(3) . ?
C99 C100 1.36(2) . ?
C101 C102 1.37(2) . ?
C101 C106 1.41(2) . ?
C102 C103 1.41(2) . ?
C103 C104 1.38(3) . ?
C104 C105 1.36(4) . ?
C105 C106 1.37(3) . ?
C107 Cl1 1.50(5) . ?
C107 Cl2 1.81(5) . ?
